data_4132981
loop_
_publ_author_name
'Li, Xiaotong'
'Hoffman, Justin'
'Ke, Weijun'
'Chen, Michelle'
'Tsai, Hsinhan'
'Nie, Wanyi'
'Mohite, Aditya D.'
'Kepenekian, Mika\"el'
'Katan, Claudine'
'Even, Jacky'
'Wasielewski, Michael R.'
'Stoumpos, Constantinos C.'
'Kanatzidis, Mercouri G.'

_publ_section_title
;
 Two-Dimensional Halide Perovskites Incorporating Straight Chain Symmetric
 Diammonium Ions, (NH<sub>3</sub>C <sub>m</sub>H<sub>2
 m</sub>NH<sub>3</sub>)(CH<sub>3</sub>NH<sub>3</sub>) <sub>n-1</sub>Pb
 <sub>n</sub>I<sub>3 n+1</sub> ( m = 4-9; n = 1-4).
;
_journal_issue 38
_journal_name_full 'Journal of the American Chemical Society'
_journal_page_first 12226
_journal_page_last 12238
_journal_paper_doi 10.1021/jacs.8b07712
_journal_volume 140
_journal_year 2018
_chemical_formula_sum 'C10 H34 I10 N4 Pb3'
_chemical_formula_weight 2101
_space_group_IT_number 7
_space_group_name_Hall 'P -2yc'
_space_group_name_H-M_alt 'P 1 c 1'
_symmetry_cell_setting monoclinic
_symmetry_Int_Tables_number 7
_symmetry_space_group_name_Hall 'P -2yc'
_symmetry_space_group_name_H-M 'P 1 c 1'
_cell_angle_alpha 90
_cell_angle_beta 100.0240(15)
_cell_angle_gamma 90
_cell_formula_units_Z 2
_cell_length_a 25.686(5)
_cell_length_b 8.9106(13)
_cell_length_c 8.9159(13)
_cell_measurement_reflns_used 7331
_cell_measurement_temperature 293
_cell_measurement_theta_max 29.51
_cell_measurement_theta_min 2.33
_cell_volume 2009.5(6)
_computing_cell_refinement 'STOE X-AREA'
_computing_data_collection 'STOE X-AREA'
_computing_data_reduction 'STOE X-RED'
_computing_structure_refinement JANA2006
_computing_structure_solution JANA2006
_diffrn_ambient_temperature 293
_diffrn_detector 'image plate (34 cm diameter)'
_diffrn_detector_area_resol_mean 6.67
_diffrn_detector_type STOE
_diffrn_measured_fraction_theta_full 0.98
_diffrn_measured_fraction_theta_max 0.98
_diffrn_measurement_details ' 180 frames, detector distance = 100 mm'
_diffrn_measurement_device '2-circle goniometer'
_diffrn_measurement_device_type 'STOE IPDS 2'
_diffrn_measurement_method 'rotation method'
_diffrn_radiation_collimation '0.5 mm diameter, monocapillary'
_diffrn_radiation_monochromator 'plane graphite'
_diffrn_radiation_polarisn_norm 0
_diffrn_radiation_probe x-ray
_diffrn_radiation_type 'Mo K\a'
_diffrn_radiation_wavelength 0.71073
_diffrn_reflns_av_R_equivalents 0.1455
_diffrn_reflns_av_unetI/netI 0.0499
_diffrn_reflns_limit_h_max 35
_diffrn_reflns_limit_h_min 0
_diffrn_reflns_limit_k_max 12
_diffrn_reflns_limit_k_min -12
_diffrn_reflns_limit_l_max 11
_diffrn_reflns_limit_l_min -12
_diffrn_reflns_number 10416
_diffrn_reflns_theta_full 29.2
_diffrn_reflns_theta_max 29.2
_diffrn_reflns_theta_min 1.61
_diffrn_source 'sealed X-ray tube, 12 x 0.4 mm long-fine focus'
_diffrn_source_current 40
_diffrn_source_power 2.00
_diffrn_source_voltage 50
_exptl_absorpt_coefficient_mu 20.225
_exptl_absorpt_correction_T_max 0.2805
_exptl_absorpt_correction_T_min 0.0498
_exptl_absorpt_correction_type numerical
_exptl_absorpt_process_details X-SHAPE
_exptl_crystal_colour 'dark red'
_exptl_crystal_density_diffrn 3.4723
_exptl_crystal_description 'square plate'
_exptl_crystal_F_000 1796
_exptl_crystal_size_max 0.0892
_exptl_crystal_size_mid 0.0822
_exptl_crystal_size_min 0.0328
_refine_diff_density_max 6.97
_refine_diff_density_min -2.95
_refine_ls_abs_structure_details '  4 of Friedel pairs used in the refinement'
_refine_ls_extinction_method none
_refine_ls_goodness_of_fit_gt 3.71
_refine_ls_goodness_of_fit_ref 2.98
_refine_ls_hydrogen_treatment constr
_refine_ls_number_constraints 149
_refine_ls_number_parameters 165
_refine_ls_number_reflns 5309
_refine_ls_number_restraints 19
_refine_ls_R_factor_all 0.1204
_refine_ls_R_factor_gt 0.0836
_refine_ls_shift/su_max 0.0483
_refine_ls_shift/su_mean 0.0015
_refine_ls_structure_factor_coef Fsqd
_refine_ls_weighting_details w=1/(\s^2^(I)+0.0004I^2^)
_refine_ls_weighting_scheme sigma
_refine_ls_wR_factor_gt 0.1650
_refine_ls_wR_factor_ref 0.1705
_reflns_number_gt 3260
_reflns_number_total 5309
_reflns_threshold_expression I>2\s(I)
_cod_data_source_file ja8b07712_si_003.cif
_cod_data_source_block I
_cod_depositor_comments
;
The following automatic conversions were performed:

data item '_diffrn_radiation_probe' value 'X-ray' was changed to
'x-ray' in accordance with the
/home/saulius/struct/COD-crude-data/automatic-downloads/DataCite-retrospective/ACS/depositions/lib/dictionaries/cif_core.dic
dictionary named 'cif_core.dic' version 2.4.2 last updated on
2011-04-26.

Automatic conversion script
Id: cif_fix_values 6909 2019-04-08 15:41:33Z antanas 
;
_cod_original_sg_symbol_H-M 'P c'
_cod_database_code 4132981

loop_
_space_group_symop_id
_space_group_symop_operation_xyz
1 x,y,z
2 x,-y,z+1/2

loop_
_atom_site_label
_atom_site_type_symbol
_atom_site_fract_x
_atom_site_fract_y
_atom_site_fract_z
_atom_site_adp_type
_atom_site_U_iso_or_equiv
_atom_site_site_symmetry_multiplicity
_atom_site_occupancy
_atom_site_calc_flag
Pb1 Pb 0.5000(3) 0.2506(10) 0.5075(14) Uani 0.0534(10) 2 1 d
Pb2 Pb 0.2474(2) 0.2509(7) 0.3817(8) Uani 0.055(3) 2 1 d
Pb3 Pb 0.75251(18) 0.2504(7) 0.6338(8) Uani 0.055(3) 2 1 d
I1 I 0.3769(3) 0.2069(17) 0.432(2) Uani 0.119(7) 2 1 d
I2 I 0.6254(4) 0.2948(16) 0.557(2) Uani 0.119(7) 2 1 d
I3 I 0.2370(4) 0.0016(14) 0.6370(14) Uani 0.070(4) 2 1 d
I4 I 0.7626(6) 0.500(2) 0.8909(17) Uani 0.131(7) 2 1 d
I5 I 0.5113(8) -0.005(3) 0.761(3) Uani 0.164(8) 2 1 d
I6 I 0.4890(5) 0.4958(16) 0.764(2) Uani 0.076(4) 2 1 d
I7 I 0.2637(7) 0.502(2) 0.635(2) Uani 0.157(8) 2 1 d
I8 I 0.7373(5) -0.0007(13) 0.8853(15) Uani 0.081(5) 2 1 d
I9 I 0.8724(4) 0.1890(16) 0.672(3) Uani 0.156(10) 2 1 d
I10 I 1.1289(3) 0.3081(16) 1.305(3) Uani 0.149(10) 2 1 d
N1 N 1.405(3) -0.209(9) 0.456(14) Uiso 0.14(3) 2 1 d
N2 N 0.6157(16) 0.682(4) 0.454(4) Uiso 0.030(9) 2 1 d
N3 N 1.1644(12) 0.286(4) 0.862(5) Uiso 0.043(5) 2 1 d
N4 N 0.8980(11) 0.772(6) 0.655(4) Uiso 0.043(5) 2 1 d
C3 C 1.1224(10) 0.338(4) 0.735(6) Uiso 0.043(5) 2 1 d
C10 C 0.9391(13) 0.710(5) 0.779(4) Uiso 0.043(5) 2 1 d
C1 C 1.354(3) -0.205(13) 0.345(10) Uiso 0.14(3) 2 1 d
C2 C 0.6301(18) 0.789(4) 0.584(6) Uiso 0.030(9) 2 1 d
C4 C 1.0808(12) 0.219(3) 0.699(5) Uiso 0.043(5) 2 1 d
C9 C 0.9928(11) 0.730(5) 0.738(5) Uiso 0.043(5) 2 1 d
C5 C 1.0278(10) 0.291(3) 0.650(7) Uiso 0.043(5) 2 1 d
C8 C 0.9904(17) 0.696(3) 0.572(4) Uiso 0.043(5) 2 1 d
C6 C 1.0339(14) 0.458(3) 0.656(6) Uiso 0.043(5) 2 1 d
C7 C 0.9891(14) 0.529(3) 0.549(5) Uiso 0.043(5) 2 1 d
H1n1 H 1.421318 -0.122833 0.45573 Uiso 0.1623 2 1 d
H2n1 H 1.398821 -0.22684 0.546981 Uiso 0.1623 2 1 d
H3n1 H 1.425599 -0.279445 0.430579 Uiso 0.1623 2 1 d
H1n2 H 0.634554 0.701131 0.384199 Uiso 0.0363 2 1 d
H2n2 H 0.621732 0.590427 0.486521 Uiso 0.0363 2 1 d
H3n2 H 0.582293 0.691771 0.415621 Uiso 0.0363 2 1 d
H1n3 H 1.19511 0.31712 0.846705 Uiso 0.0518 2 1 d
H2n3 H 1.158129 0.322239 0.947985 Uiso 0.0518 2 1 d
H3n3 H 1.164332 0.188427 0.866262 Uiso 0.0518 2 1 d
H1n4 H 0.867711 0.776638 0.685669 Uiso 0.0518 2 1 d
H2n4 H 0.907209 0.861876 0.63079 Uiso 0.0518 2 1 d
H3n4 H 0.895062 0.714408 0.574878 Uiso 0.0518 2 1 d
H1c3 H 1.137838 0.357143 0.645902 Uiso 0.0518 2 1 d
H2c3 H 1.106535 0.428395 0.764215 Uiso 0.0518 2 1 d
H1c10 H 0.93259 0.604823 0.791582 Uiso 0.0518 2 1 d
H2c10 H 0.9375 0.761638 0.872533 Uiso 0.0518 2 1 d
H1c1 H 1.32583 -0.232908 0.395188 Uiso 0.1623 2 1 d
H2c1 H 1.348605 -0.105683 0.303778 Uiso 0.1623 2 1 d
H3c1 H 1.35637 -0.274475 0.263249 Uiso 0.1623 2 1 d
H1c2 H 0.667816 0.790875 0.615024 Uiso 0.0363 2 1 d
H2c2 H 0.617855 0.887997 0.552491 Uiso 0.0363 2 1 d
H3c2 H 0.613892 0.757627 0.668034 Uiso 0.0363 2 1 d
H1c4 H 1.080161 0.158797 0.788108 Uiso 0.0518 2 1 d
H2c4 H 1.088809 0.156086 0.618356 Uiso 0.0518 2 1 d
H1c9 H 1.004177 0.832189 0.75771 Uiso 0.0518 2 1 d
H2c9 H 1.017453 0.663639 0.797868 Uiso 0.0518 2 1 d
H1c5 H 1.004388 0.260494 0.717341 Uiso 0.0518 2 1 d
H2c5 H 1.013489 0.260512 0.54798 Uiso 0.0518 2 1 d
H1c8 H 1.020957 0.736928 0.538521 Uiso 0.0518 2 1 d
H2c8 H 0.959035 0.739936 0.514308 Uiso 0.0518 2 1 d
H1c6 H 1.066791 0.485605 0.625815 Uiso 0.0518 2 1 d
H2c6 H 1.033625 0.493015 0.757537 Uiso 0.0518 2 1 d
H1c7 H 0.956123 0.490129 0.569085 Uiso 0.0518 2 1 d
H2c7 H 0.992429 0.506886 0.445773 Uiso 0.0518 2 1 d

loop_
_atom_site_aniso_label
_atom_site_aniso_type_symbol
_atom_site_aniso_U_11
_atom_site_aniso_U_22
_atom_site_aniso_U_33
_atom_site_aniso_U_12
_atom_site_aniso_U_13
_atom_site_aniso_U_23
Pb1 Pb 0.0455(10) 0.0364(13) 0.075(2) 0.0006(14) -0.0003(15) -0.002(5)
Pb2 Pb 0.053(4) 0.034(4) 0.074(6) 0.007(3) 0.002(4) -0.008(4)
Pb3 Pb 0.044(3) 0.038(4) 0.076(6) -0.008(3) -0.004(4) 0.007(4)
I1 I 0.025(4) 0.103(11) 0.224(16) 0.000(5) 0.007(8) 0.026(7)
I2 I 0.049(6) 0.081(9) 0.219(17) 0.001(5) 0.000(9) -0.016(6)
I3 I 0.096(6) 0.046(6) 0.082(10) -0.002(6) 0.053(7) 0.020(5)
I4 I 0.241(14) 0.066(8) 0.074(11) -0.006(10) -0.003(11) -0.031(6)
I5 I 0.238(16) 0.115(11) 0.122(13) 0.010(15) -0.012(15) 0.089(7)
I6 I 0.106(7) 0.043(4) 0.096(9) -0.013(6) 0.066(7) -0.023(5)
I7 I 0.264(17) 0.084(9) 0.102(13) -0.003(12) -0.023(13) -0.061(7)
I8 I 0.120(7) 0.042(5) 0.099(10) -0.009(6) 0.068(8) 0.015(5)
I9 I 0.046(5) 0.067(7) 0.35(3) 0.013(5) 0.009(11) -0.007(8)
I10 I 0.034(5) 0.076(8) 0.33(3) -0.001(5) 0.011(10) 0.011(8)

loop_
_atom_type_symbol
_atom_type_scat_dispersion_real
_atom_type_scat_dispersion_imag
_atom_type_scat_source
C 0.0033 0.0016 'International Tables Vol C tables 4.2.6.8 and 6.1.1.1'
H 0.0000 0.0000 'International Tables Vol C tables 4.2.6.8 and 6.1.1.1'
I -0.4742 1.8119 'International Tables Vol C tables 4.2.6.8 and 6.1.1.1'
N 0.0061 0.0033 'International Tables Vol C tables 4.2.6.8 and 6.1.1.1'
Pb -3.3944 10.1111 'International Tables Vol C tables 4.2.6.8 and 6.1.1.1'

loop_
_geom_angle_atom_site_label_1
_geom_angle_atom_site_label_2
_geom_angle_atom_site_label_3
_geom_angle_site_symmetry_1
_geom_angle_site_symmetry_3
_geom_angle
I1 Pb1 I2 . . 175.8(7)
I1 Pb1 I5 . . 91.6(6)
I1 Pb1 I5 . 2_554 88.9(5)
I1 Pb1 I6 . . 91.4(5)
I1 Pb1 I6 . 2_564 88.7(5)
I2 Pb1 I5 . . 91.2(5)
I2 Pb1 I5 . 2_554 88.0(5)
I2 Pb1 I6 . . 91.7(5)
I2 Pb1 I6 . 2_564 88.5(5)
I5 Pb1 I5 . 2_554 89.6(8)
I5 Pb1 I6 . . 89.2(7)
I5 Pb1 I6 . 2_564 178.7(7)
I5 Pb1 I6 2_554 . 178.7(7)
I5 Pb1 I6 2_554 2_564 91.7(7)
I6 Pb1 I6 . 2_564 89.5(5)
I1 Pb2 I3 . . 91.3(4)
I1 Pb2 I3 . 2_554 88.3(4)
I1 Pb2 I7 . . 88.4(5)
I1 Pb2 I7 . 2_564 85.5(5)
I1 Pb2 I10 . 1_454 174.0(6)
I3 Pb2 I3 . 2_554 89.6(4)
I3 Pb2 I7 . . 89.7(5)
I3 Pb2 I7 . 2_564 176.5(4)
I3 Pb2 I10 . 1_454 94.5(5)
I3 Pb2 I7 2_554 . 176.6(4)
I3 Pb2 I7 2_554 2_564 91.5(5)
I3 Pb2 I10 2_554 1_454 90.4(5)
I7 Pb2 I7 . 2_564 89.0(5)
I7 Pb2 I10 . 1_454 92.9(5)
I7 Pb2 I10 2_564 1_454 88.7(5)
I2 Pb3 I4 . . 91.7(4)
I2 Pb3 I4 . 2_564 88.8(4)
I2 Pb3 I8 . . 89.5(4)
I2 Pb3 I8 . 2_554 86.4(4)
I2 Pb3 I9 . . 173.4(6)
I4 Pb3 I4 . 2_564 89.6(5)
I4 Pb3 I8 . . 89.4(4)
I4 Pb3 I8 . 2_554 177.6(4)
I4 Pb3 I9 . . 94.5(5)
I4 Pb3 I8 2_564 . 177.9(4)
I4 Pb3 I8 2_564 2_554 91.8(4)
I4 Pb3 I9 2_564 . 89.1(5)
I8 Pb3 I8 . 2_554 89.1(4)
I8 Pb3 I9 . . 92.8(5)
I8 Pb3 I9 2_554 . 87.4(5)
Pb1 I1 Pb2 . . 165.6(6)
Pb1 I1 N1 . 1_455 81.4(7)
Pb2 I1 N1 . 1_455 112.0(8)
Pb1 I2 Pb3 . . 165.6(6)
Pb1 I2 N2 . . 96.4(12)
Pb1 I2 N2 . 2_565 87.2(12)
Pb3 I2 N2 . . 98.0(12)
Pb3 I2 N2 . 2_565 89.0(12)
N2 I2 N2 . 2_565 103.1(13)
Pb2 I3 Pb2 . 2_555 170.6(4)
Pb2 I3 N3 . 1_455 91.5(10)
Pb2 I3 N3 . 2_454 94.3(10)
Pb2 I3 N3 2_555 1_455 95.0(10)
Pb2 I3 N3 2_555 2_454 87.3(10)
N3 I3 N3 1_455 2_454 125.9(9)
Pb3 I4 Pb3 . 2_565 169.8(6)
Pb3 I4 N2 . 2_565 79.9(9)
Pb3 I4 N2 2_565 2_565 91.4(9)
Pb1 I5 Pb1 . 2_555 169.3(7)
Pb1 I5 N1 . 1_455 82.7(10)
Pb1 I5 N1 . 2_455 93.6(10)
Pb1 I5 N2 . 2_565 77.4(10)
Pb1 I5 N1 2_555 1_455 90.9(11)
Pb1 I5 N1 2_555 2_455 78.8(9)
Pb1 I5 N2 2_555 2_565 109.3(10)
N1 I5 N1 1_455 2_455 98.4(12)
N1 I5 N2 1_455 2_565 159.7(14)
N1 I5 N2 2_455 2_565 87.0(13)
Pb1 I6 Pb1 . 2_565 169.4(6)
Pb1 I6 N1 . 1_465 97.2(9)
Pb1 I6 N1 . 2_455 89.8(9)
Pb1 I6 N2 . 2_565 79.9(9)
Pb1 I6 N1 2_565 1_465 84.1(9)
Pb1 I6 N1 2_565 2_455 98.1(9)
Pb1 I6 N2 2_565 2_565 93.4(9)
N1 I6 N1 1_465 2_455 124.9(10)
N1 I6 N2 1_465 2_565 147.9(12)
N1 I6 N2 2_455 2_565 87.1(12)
Pb2 I7 Pb2 . 2_565 164.4(7)
Pb2 I7 N3 . 1_455 89.4(10)
Pb2 I7 N3 . 2_464 84.8(10)
Pb2 I7 N3 2_565 1_455 80.4(10)
Pb2 I7 N3 2_565 2_464 86.0(11)
N3 I7 N3 1_455 2_464 102.8(11)
Pb3 I8 Pb3 . 2_555 166.0(4)
Pb3 I8 N2 . 2_565 79.3(9)
Pb3 I8 N2 2_555 2_565 112.3(9)
Pb3 I9 N4 . 1_545 96.6(8)
Pb3 I9 N4 . 2_564 91.8(8)
N4 I9 N4 1_545 2_564 96.7(15)
Pb2 I10 N3 1_656 2_565 83.8(6)
I1 N1 I5 1_655 1_655 77.4(9)
I1 N1 I5 1_655 2_654 71.2(9)
I1 N1 I6 1_655 1_645 147.6(17)
I1 N1 I6 1_655 2_654 136.3(18)
I1 N1 C1 1_655 . 113(3)
I1 N1 H1n1 1_655 . 15.67
I1 N1 H2n1 1_655 . 94.19
I1 N1 H3n1 1_655 . 119.82
I5 N1 I5 1_655 2_654 73.9(10)
I5 N1 I6 1_655 1_645 72.9(11)
I5 N1 I6 1_655 2_654 109.4(11)
I5 N1 C1 1_655 . 157(5)
I5 N1 H1n1 1_655 . 86.03
I5 N1 H2n1 1_655 . 47.71
I5 N1 H3n1 1_655 . 79.8
I5 N1 I6 2_654 1_645 111.6(11)
I5 N1 I6 2_654 2_654 69.8(11)
I5 N1 C1 2_654 . 128(5)
I5 N1 H1n1 2_654 . 60.63
I5 N1 H2n1 2_654 . 121.64
I5 N1 H3n1 2_654 . 49.02
I6 N1 I6 1_645 2_654 67.8(7)
I6 N1 C1 1_645 . 91(3)
I6 N1 H1n1 1_645 . 158.88
I6 N1 H2n1 1_645 . 55.9
I6 N1 H3n1 1_645 . 67.31
I6 N1 C1 2_654 . 78(3)
I6 N1 H1n1 2_654 . 121.18
I6 N1 H2n1 2_654 . 122.93
I6 N1 H3n1 2_654 . 31.52
C1 N1 H1n1 . . 109.47
C1 N1 H2n1 . . 109.46
C1 N1 H3n1 . . 109.47
H1n1 N1 H2n1 . . 109.45
H1n1 N1 H3n1 . . 109.5
H2n1 N1 H3n1 . . 109.47
I2 N2 I2 . 2_564 106.7(15)
I2 N2 I4 . 2_564 69.6(11)
I2 N2 I5 . 2_564 137.0(19)
I2 N2 I6 . 2_564 70.3(11)
I2 N2 I8 . 2_564 134.1(19)
I2 N2 C2 . . 88(4)
I2 N2 H1n2 . . 131.85
I2 N2 H2n2 . . 25.65
I2 N2 H3n2 . . 105.83
I2 N2 I4 2_564 2_564 73.8(13)
I2 N2 I5 2_564 2_564 73.0(11)
I2 N2 I6 2_564 2_564 76.3(11)
I2 N2 I8 2_564 2_564 73.0(12)
I2 N2 C2 2_564 . 163(4)
I2 N2 H1n2 2_564 . 54.42
I2 N2 H2n2 2_564 . 82.91
I2 N2 H3n2 2_564 . 75.47
I4 N2 I5 2_564 2_564 142.8(17)
I4 N2 I6 2_564 2_564 119.2(14)
I4 N2 I8 2_564 2_564 66.3(12)
I4 N2 C2 2_564 . 104(4)
I4 N2 H1n2 2_564 . 62.68
I4 N2 H2n2 2_564 . 52.09
I4 N2 H3n2 2_564 . 145.84
I5 N2 I6 2_564 2_564 68.0(11)
I5 N2 I8 2_564 2_564 88.0(11)
I5 N2 C2 2_564 . 102(4)
I5 N2 H1n2 2_564 . 84.2
I5 N2 H2n2 2_564 . 137.66
I5 N2 H3n2 2_564 . 31.31
I6 N2 I8 2_564 2_564 145.4(15)
I6 N2 C2 2_564 . 118(4)
I6 N2 H1n2 2_564 . 128.9
I6 N2 H2n2 2_564 . 72.77
I6 N2 H3n2 2_564 . 37.17
I8 N2 C2 2_564 . 91(4)
I8 N2 H1n2 2_564 . 18.67
I8 N2 H2n2 2_564 . 117.92
I8 N2 H3n2 2_564 . 117.75
C2 N2 H1n2 . . 109.46
C2 N2 H2n2 . . 109.45
C2 N2 H3n2 . . 109.45
H1n2 N2 H2n2 . . 109.5
H1n2 N2 H3n2 . . 109.49
H2n2 N2 H3n2 . . 109.47
I3 N3 I3 1_655 2_655 73.3(9)
I3 N3 I7 1_655 1_655 71.5(11)
I3 N3 I7 1_655 2_665 113.2(9)
I3 N3 I10 1_655 2_564 134.1(19)
I3 N3 C3 1_655 . 89(3)
I3 N3 H1n3 1_655 . 87.5
I3 N3 H2n3 1_655 . 147.94
I3 N3 H3n3 1_655 . 38.51
I3 N3 I7 2_655 1_655 115.0(9)
I3 N3 I7 2_655 2_665 75.2(10)
I3 N3 I10 2_655 2_564 144.8(18)
I3 N3 C3 2_655 . 138(3)
I3 N3 H1n3 2_655 . 107.08
I3 N3 H2n3 2_655 . 75.74
I3 N3 H3n3 2_655 . 37.46
I7 N3 I7 1_655 2_665 71.4(8)
I7 N3 I10 1_655 2_564 68.0(10)
I7 N3 C3 1_655 . 93(3)
I7 N3 H1n3 1_655 . 22.28
I7 N3 H2n3 1_655 . 130.79
I7 N3 H3n3 1_655 . 102.55
I7 N3 I10 2_665 2_564 73.0(11)
I7 N3 C3 2_665 . 146(4)
I7 N3 H1n3 2_665 . 49.57
I7 N3 H2n3 2_665 . 65.45
I7 N3 H3n3 2_665 . 103.68
I10 N3 C3 2_564 . 73(3)
I10 N3 H1n3 2_564 . 61.48
I10 N3 H2n3 2_564 . 77.58
I10 N3 H3n3 2_564 . 170.53
C3 N3 H1n3 . . 109.48
C3 N3 H2n3 . . 109.47
C3 N3 H3n3 . . 109.48
H1n3 N3 H2n3 . . 109.46
H1n3 N3 H3n3 . . 109.49
H2n3 N3 H3n3 . . 109.45
I9 N4 I9 1_565 2_565 97.4(16)
I9 N4 C10 1_565 . 115(4)
I9 N4 H1n4 1_565 . 95.3
I9 N4 H2n4 1_565 . 116.62
I9 N4 H3n4 1_565 . 14.18
I9 N4 C10 2_565 . 138(3)
I9 N4 H1n4 2_565 . 91.33
I9 N4 H2n4 2_565 . 29
I9 N4 H3n4 2_565 . 95.98
C10 N4 H1n4 . . 109.49
C10 N4 H2n4 . . 109.49
C10 N4 H3n4 . . 109.49
H1n4 N4 H2n4 . . 109.44
H1n4 N4 H3n4 . . 109.47
H2n4 N4 H3n4 . . 109.46
N3 C3 C4 . . 109(4)
N3 C3 H1c3 . . 109.47
N3 C3 H2c3 . . 109.47
C4 C3 H1c3 . . 109.46
C4 C3 H2c3 . . 109.46
H1c3 C3 H2c3 . . 109.5
N4 C10 C9 . . 109(4)
N4 C10 H1c10 . . 109.46
N4 C10 H2c10 . . 109.45
C9 C10 H1c10 . . 109.48
C9 C10 H2c10 . . 109.47
H1c10 C10 H2c10 . . 109.49
N1 C1 H1c1 . . 109.47
N1 C1 H2c1 . . 109.47
N1 C1 H3c1 . . 109.48
H1c1 C1 H2c1 . . 109.45
H1c1 C1 H3c1 . . 109.49
H2c1 C1 H3c1 . . 109.47
N2 C2 H1c2 . . 109.49
N2 C2 H2c2 . . 109.48
N2 C2 H3c2 . . 109.49
H1c2 C2 H2c2 . . 109.44
H1c2 C2 H3c2 . . 109.47
H2c2 C2 H3c2 . . 109.45
C3 C4 C5 . . 109(4)
C3 C4 H1c4 . . 109.48
C3 C4 H2c4 . . 109.49
C5 C4 H1c4 . . 109.46
C5 C4 H2c4 . . 109.47
H1c4 C4 H2c4 . . 109.46
C10 C9 C8 . . 109(4)
C10 C9 H1c9 . . 109.47
C10 C9 H2c9 . . 109.47
C8 C9 H1c9 . . 109.48
C8 C9 H2c9 . . 109.49
H1c9 C9 H2c9 . . 109.45
C4 C5 C6 . . 109(4)
C4 C5 H1c5 . . 109.47
C4 C5 H2c5 . . 109.47
C6 C5 H1c5 . . 109.49
C6 C5 H2c5 . . 109.49
H1c5 C5 H2c5 . . 109.44
C9 C8 C7 . . 109(4)
C9 C8 H1c8 . . 109.45
C9 C8 H2c8 . . 109.46
C7 C8 H1c8 . . 109.48
C7 C8 H2c8 . . 109.48
H1c8 C8 H2c8 . . 109.49
C5 C6 C7 . . 109(4)
C5 C6 H1c6 . . 109.46
C5 C6 H2c6 . . 109.45
C7 C6 H1c6 . . 109.48
C7 C6 H2c6 . . 109.47
H1c6 C6 H2c6 . . 109.5
C8 C7 C6 . . 109(4)
C8 C7 H1c7 . . 109.46
C8 C7 H2c7 . . 109.47
C6 C7 H1c7 . . 109.47
C6 C7 H2c7 . . 109.48
H1c7 C7 H2c7 . . 109.49

loop_
_geom_bond_atom_site_label_1
_geom_bond_atom_site_label_2
_geom_bond_site_symmetry_2
_geom_bond_distance
Pb1 I1 . 3.132(13)
Pb1 I2 . 3.195(14)
Pb1 I5 . 3.19(3)
Pb1 I5 2_554 3.14(3)
Pb1 I6 . 3.23(2)
Pb1 I6 2_564 3.10(2)
Pb2 I1 . 3.305(10)
Pb2 I3 . 3.223(15)
Pb2 I3 2_554 3.101(15)
Pb2 I7 . 3.16(2)
Pb2 I7 2_564 3.20(2)
Pb2 I10 1_454 3.036(11)
Pb3 I2 . 3.248(11)
Pb3 I4 . 3.173(18)
Pb3 I4 2_564 3.154(19)
Pb3 I8 . 3.233(15)
Pb3 I8 2_554 3.119(14)
Pb3 I9 . 3.109(12)
I1 N1 1_455 3.69(4)
I2 N2 . 3.70(6)
I2 N2 2_565 3.51(6)
I3 N3 1_455 3.77(6)
I3 N3 2_454 3.70(6)
I4 N2 2_565 4.12(7)
I5 N1 1_455 3.56(5)
I5 N1 2_455 3.85(6)
I5 N2 2_565 4.12(7)
I6 N1 1_465 3.97(5)
I6 N1 2_455 4.03(5)
I6 N2 2_565 3.93(7)
I7 N3 1_455 3.94(6)
I7 N3 2_464 3.70(5)
I8 N2 2_565 4.11(7)
I9 N4 1_545 3.42(5)
I9 N4 2_564 4.04(8)
I10 N3 2_565 3.86(5)
N1 C1 . 1.50(6)
N1 H1n1 . 0.8699
N1 H2n1 . 0.8703
N1 H3n1 . 0.8697
N2 C2 . 1.50(8)
N2 H1n2 . 0.8697
N2 H2n2 . 0.8699
N2 H3n2 . 0.87
N3 C3 . 1.50(6)
N3 H1n3 . 0.8698
N3 H2n3 . 0.8703
N3 H3n3 . 0.87
N4 C10 . 1.50(8)
N4 H1n4 . 0.8701
N4 H2n4 . 0.8702
N4 H3n4 . 0.8699
C3 C4 . 1.50(6)
C3 H1c3 . 0.9597
C3 H2c3 . 0.9599
C10 C9 . 1.50(7)
C10 H1c10 . 0.9597
C10 H2c10 . 0.96
C1 H1c1 . 0.96
C1 H2c1 . 0.9603
C1 H3c1 . 0.9598
C2 H1c2 . 0.9601
C2 H2c2 . 0.9603
C2 H3c2 . 0.96
C4 C5 . 1.50(6)
C4 H1c4 . 0.9603
C4 H2c4 . 0.9599
C9 C8 . 1.50(8)
C9 H1c9 . 0.9602
C9 H2c9 . 0.96
C5 C6 . 1.50(8)
C5 H1c5 . 0.9602
C5 H2c5 . 0.9601
C8 C7 . 1.50(6)
C8 H1c8 . 0.96
C8 H2c8 . 0.9598
C6 C7 . 1.50(6)
C6 H1c6 . 0.9597
C6 H2c6 . 0.96
C7 H1c7 . 0.9602
C7 H2c7 . 0.9597

loop_
_geom_hbond_atom_site_label_D
_geom_hbond_atom_site_label_H
_geom_hbond_atom_site_label_A
_geom_hbond_site_symmetry_A
_geom_hbond_distance_DH
_geom_hbond_distance_HA
_geom_hbond_distance_DA
_geom_hbond_angle_DHA
C3 H2c3 C6 . 0.96 2.06 2.61(6) 113.99
C5 H1c5 C7 2_565 0.96 2.29 3.04(7) 133.98
C6 H1c6 C3 . 0.96 2.26 2.61(6) 100.42
C6 H2c6 I10 2_564 0.96 2.41 3.31(5) 156.05
C7 H2c7 C5 2_564 0.96 2.22 3.04(7) 142.56

loop_
_twin_individual_id
_twin_individual_mass_fraction_refined
_twin_individual_twin_matrix_11
_twin_individual_twin_matrix_12
_twin_individual_twin_matrix_13
_twin_individual_twin_matrix_21
_twin_individual_twin_matrix_22
_twin_individual_twin_matrix_23
_twin_individual_twin_matrix_31
_twin_individual_twin_matrix_32
_twin_individual_twin_matrix_33
1 0.282(7) 1 0 0 0 1 0 0 0 1
2 0.433(4) -1 0 0 -0.5 0 1 -0.5 1 0
3 0.285(6) 1 0 0 0 -1 0 1 0 -1

loop_
_restr_distance_atom_site_label_1
_restr_distance_atom_site_label_2
_restr_distance_target
_restr_distance_target_weight_param
C1 N1 1.5 0.001
C2 N2 1.5 0.001
N3 C3 1.5 0.001
C3 C4 1.5 0.001
C4 C5 1.5 0.001
C5 C6 1.5 0.001
C6 C7 1.5 0.001
C7 C8 1.5 0.001
C8 C9 1.5 0.001
C9 C10 1.5 0.001
C10 N4 1.5 0.001

loop_
_restr_angle_atom_site_label_1
_restr_angle_atom_site_label_2
_restr_angle_atom_site_label_3
_restr_angle_target
_restr_angle_target_weight_param
N3 C3 C4 109.47 0.01
C3 C4 C5 109.47 0.01
C4 C5 C6 109.47 0.01
C5 C6 C7 109.47 0.01
C6 C7 C8 109.47 0.01
C7 C8 C9 109.47 0.01
C8 C9 C10 109.47 0.01
C9 C10 N4 109.47 0.01
